data_2022816
loop_
_publ_author_name
Vinaya,
'Basavaraju, Yeriyur B.'
'Yathirajan, Hemmige S.'
'Parkin, Sean'

_publ_section_title
;
 Crystal structures of four organic salts of trihexyphenidyl at
 90&#x2005;K
;
_journal_coeditor_code VM2286
_journal_issue 8
_journal_name_full 'Acta Crystallographica Section E Crystallographic Communications'
_journal_paper_doi 10.1107/S2056989023005960
_journal_volume 79
_journal_year 2023
_chemical_formula_iupac 'C20 H32 N O +, C7 H4 N O4 -'
_chemical_formula_moiety 'C20 H32 N O +, C7 H4 N O4 -'
_chemical_formula_sum 'C27 H36 N2 O5'
_chemical_formula_weight 468.58
_chemical_name_common
;
Trihexyphenidylium 4-nitrobenzoate
;
_chemical_name_systematic
;
1-(3-Cyclohexyl-3-hydroxy-3-phenylpropyl)piperidin-1-ium 4-nitrobenzoate
;
_space_group_crystal_system triclinic
_space_group_IT_number 2
_space_group_name_Hall '-P 1'
_space_group_name_H-M_alt 'P -1'
_atom_sites_solution_hydrogens mixed
_atom_sites_solution_primary direct
_atom_sites_solution_secondary difmap
_audit_creation_method 'SHELXL-2019/2 and CIFFIX'
_cell_angle_alpha 85.329(3)
_cell_angle_beta 79.534(4)
_cell_angle_gamma 87.785(3)
_cell_formula_units_Z 2
_cell_length_a 6.2568(5)
_cell_length_b 11.7542(14)
_cell_length_c 16.9162(19)
_cell_measurement_reflns_used 9957
_cell_measurement_temperature 90.0(2)
_cell_measurement_theta_max 27.54
_cell_measurement_theta_min 2.20
_cell_volume 1219.0(2)
_computing_cell_refinement
;
<i>APEX3</i> (Bruker, 2016)
;
_computing_data_collection
;
<i>APEX3</i> (Bruker, 2016)
;
_computing_data_reduction
;
<i>APEX3</i> (Bruker, 2016)
;
_computing_molecular_graphics
;
<i>XP</i> in <i>SHELXTL</i> (Sheldrick, 2008) and
<i>Mercury</i> (Macrae <i>et al.</i>, 2020)
;
_computing_publication_material
;
<i>SHELX</i> (Sheldrick, 2008) and <i>publCIF</i> (Westrip,
2010)
;
_computing_structure_refinement
;
<i>SHELXL2019/2</i> (Sheldrick, 2015b)
;
_computing_structure_solution
;
<i>SHELXT</i> (Sheldrick, 2015a)
;
_diffrn_ambient_temperature 90.0(2)
_diffrn_detector_area_resol_mean 7.41
_diffrn_measured_fraction_theta_full 0.999
_diffrn_measured_fraction_theta_max 0.996
_diffrn_measurement_device_type 'Bruker D8 Venture dual source'
_diffrn_measurement_method '\f and \w scans'
_diffrn_radiation_type MoK\a
_diffrn_radiation_wavelength 0.71073
_diffrn_reflns_av_R_equivalents 0.0411
_diffrn_reflns_av_unetI/netI 0.0273
_diffrn_reflns_limit_h_max 7
_diffrn_reflns_limit_h_min -8
_diffrn_reflns_limit_k_max 15
_diffrn_reflns_limit_k_min -15
_diffrn_reflns_limit_l_max 21
_diffrn_reflns_limit_l_min -21
_diffrn_reflns_number 35646
_diffrn_reflns_theta_full 25.242
_diffrn_reflns_theta_max 27.557
_diffrn_reflns_theta_min 2.051
_diffrn_source microsource
_exptl_absorpt_coefficient_mu 0.088
_exptl_absorpt_correction_T_max 0.959
_exptl_absorpt_correction_T_min 0.907
_exptl_absorpt_correction_type multi-scan
_exptl_absorpt_process_details
;
(<i>SADABS</i>; Krause <i>et al.</i>, 2015)
;
_exptl_crystal_colour colourless
_exptl_crystal_density_diffrn 1.277
_exptl_crystal_description plate
_exptl_crystal_F_000 504
_exptl_crystal_size_max 0.300
_exptl_crystal_size_mid 0.210
_exptl_crystal_size_min 0.040
_refine_diff_density_max 0.303
_refine_diff_density_min -0.193
_refine_ls_extinction_coef 0.0101(18)
_refine_ls_extinction_expression Fc^*^=kFc[1+0.001xFc^2^\l^3^/sin(2\q)]^-1/4^
_refine_ls_extinction_method
;
SHELXL-2019/2 (Sheldrick 2008)
;
_refine_ls_goodness_of_fit_ref 1.114
_refine_ls_hydrogen_treatment mixed
_refine_ls_matrix_type full
_refine_ls_number_parameters 355
_refine_ls_number_reflns 5590
_refine_ls_number_restraints 68
_refine_ls_restrained_S_all 1.109
_refine_ls_R_factor_all 0.0555
_refine_ls_R_factor_gt 0.0465
_refine_ls_shift/su_max 0.000
_refine_ls_shift/su_mean 0.000
_refine_ls_structure_factor_coef Fsqd
_refine_ls_weighting_details 'w=1/[\s^2^(Fo^2^)+(0.0274P)^2^+0.7788P] where P=(Fo^2^+2Fc^2^)/3'
_refine_ls_weighting_scheme calc
_refine_ls_wR_factor_gt 0.1028
_refine_ls_wR_factor_ref 0.1074
_reflns_number_gt 4825
_reflns_number_total 5590
_reflns_threshold_expression 'I > 2\s(I)'
_cod_data_source_file vm2286sup1.cif
_cod_data_source_block I
_cod_database_code 2022816
_shelx_space_group_comment
;
The symmetry employed for this shelxl refinement is uniquely defined
by the following loop, which should always be used as a source of
symmetry information in preference to the above space-group names.
They are only intended as comments.
;
_shelx_estimated_absorpt_t_min 0.974
_shelx_estimated_absorpt_t_max 0.996

loop_
_space_group_symop_operation_xyz
'x, y, z'
'-x, -y, -z'

loop_
_atom_site_type_symbol
_atom_site_label
_atom_site_fract_x
_atom_site_fract_y
_atom_site_fract_z
_atom_site_U_iso_or_equiv
_atom_site_adp_type
_atom_site_calc_flag
_atom_site_occupancy
_atom_site_disorder_assembly
_atom_site_disorder_group
O O1 0.82422(17) 0.32282(9) 0.66770(6) 0.0204(2) Uani d 1 . .
H H1O 0.781(3) 0.3907(18) 0.6831(12) 0.037(5) Uiso d 1 . .
N N1 0.28880(18) 0.32180(10) 0.83935(7) 0.0149(2) Uani d 1 . .
H H1N 0.343(3) 0.4029(18) 0.8331(12) 0.040(5) Uiso d 1 . .
C C2 0.4351(2) 0.30509(12) 0.69168(8) 0.0173(3) Uani d 1 . .
H H2A 0.415565 0.389099 0.691340 0.021 Uiso calc 1 . .
H H2B 0.312841 0.274844 0.670545 0.021 Uiso calc 1 . .
C C3 0.4311(2) 0.25491(12) 0.77785(8) 0.0185(3) Uani d 1 . .
H H3A 0.379240 0.175688 0.782916 0.022 Uiso calc 1 . .
H H3B 0.581117 0.251798 0.789138 0.022 Uiso calc 1 . .
C C4 0.0570(2) 0.33002(12) 0.82710(9) 0.0191(3) Uani d 1 . .
H H4A -0.000299 0.252326 0.828888 0.023 Uiso calc 1 . .
H H4B 0.049986 0.368697 0.773374 0.023 Uiso calc 1 . .
C C5 -0.0824(2) 0.39645(12) 0.89201(9) 0.0223(3) Uani d 1 . .
H H5A -0.235727 0.397598 0.884423 0.027 Uiso calc 1 . .
H H5B -0.033901 0.476326 0.886619 0.027 Uiso calc 1 . .
C C6 -0.0675(3) 0.34350(13) 0.97607(9) 0.0260(3) Uani d 1 . .
H H6A -0.153718 0.390390 1.017119 0.031 Uiso calc 1 . .
H H6B -0.127707 0.265915 0.983520 0.031 Uiso calc 1 . .
C C7 0.1686(3) 0.33709(13) 0.98665(8) 0.0233(3) Uani d 1 . .
H H7A 0.224705 0.415231 0.983490 0.028 Uiso calc 1 . .
H H7B 0.179046 0.299809 1.040486 0.028 Uiso calc 1 . .
C C8 0.3055(2) 0.26997(12) 0.92196(8) 0.0187(3) Uani d 1 . .
H H8A 0.459291 0.268557 0.928976 0.022 Uiso calc 1 . .
H H8B 0.256145 0.190218 0.927814 0.022 Uiso calc 1 . .
C C1 0.6509(2) 0.27540(12) 0.63673(8) 0.0164(3) Uani d 1 . .
C C9 0.6913(11) 0.1497(8) 0.6352(4) 0.0153(7) Uani d 0.503(4) A 1
C C10 0.9061(5) 0.1091(3) 0.6302(2) 0.0200(6) Uani d 0.503(4) A 1
H H10 1.017442 0.161637 0.630723 0.024 Uiso calc 0.503(4) A 1
C C11 0.9611(8) -0.0066(3) 0.6246(3) 0.0202(8) Uani d 0.503(4) A 1
H H11 1.107859 -0.032621 0.621441 0.024 Uiso calc 0.503(4) A 1
C C12 0.7960(9) -0.0841(6) 0.6235(3) 0.0200(8) Uani d 0.503(4) A 1
H H12 0.830948 -0.163027 0.619228 0.024 Uiso calc 0.503(4) A 1
C C13 0.5802(7) -0.0449(4) 0.6288(3) 0.0217(8) Uani d 0.503(4) A 1
H H13 0.468533 -0.097386 0.628653 0.026 Uiso calc 0.503(4) A 1
C C14 0.5286(14) 0.0713(6) 0.6344(5) 0.0185(6) Uani d 0.503(4) A 1
H H14 0.381829 0.097303 0.637796 0.022 Uiso calc 0.503(4) A 1
C C15 0.639(2) 0.3364(10) 0.5511(7) 0.0156(12) Uani d 0.503(4) A 1
H H15 0.595441 0.417765 0.559790 0.019 Uiso calc 0.503(4) A 1
C C16 0.863(2) 0.3384(9) 0.4978(8) 0.0172(13) Uani d 0.503(4) A 1
H H16A 0.914545 0.259178 0.488027 0.021 Uiso calc 0.503(4) A 1
H H16B 0.967116 0.373263 0.525847 0.021 Uiso calc 0.503(4) A 1
C C17 0.858(2) 0.4059(9) 0.4174(7) 0.0191(5) Uani d 0.503(4) A 1
H H17A 0.818716 0.486717 0.426845 0.023 Uiso calc 0.503(4) A 1
H H17B 1.004414 0.403480 0.383390 0.023 Uiso calc 0.503(4) A 1
C C18 0.695(2) 0.3579(7) 0.3737(6) 0.0202(12) Uani d 0.503(4) A 1
H H18A 0.740979 0.279132 0.360210 0.024 Uiso calc 0.503(4) A 1
H H18B 0.690913 0.404932 0.322736 0.024 Uiso calc 0.503(4) A 1
C C19 0.471(2) 0.3569(10) 0.4260(8) 0.0188(12) Uani d 0.503(4) A 1
H H19A 0.368218 0.321764 0.397780 0.023 Uiso calc 0.503(4) A 1
H H19B 0.420477 0.436353 0.435100 0.023 Uiso calc 0.503(4) A 1
C C20 0.475(2) 0.2905(11) 0.5065(8) 0.0191(10) Uani d 0.503(4) A 1
H H20A 0.511136 0.209320 0.497424 0.023 Uiso calc 0.503(4) A 1
H H20B 0.328551 0.294531 0.540256 0.023 Uiso calc 0.503(4) A 1
C C9' 0.662(2) 0.3164(9) 0.5487(7) 0.0156(12) Uani d 0.497(4) A 2
C C10' 0.851(2) 0.3635(8) 0.5021(8) 0.0172(13) Uani d 0.497(4) A 2
H H10' 0.973969 0.372373 0.526510 0.021 Uiso calc 0.497(4) A 2
C C11' 0.862(2) 0.3977(9) 0.4201(7) 0.0191(5) Uani d 0.497(4) A 2
H H11' 0.991624 0.429451 0.389556 0.023 Uiso calc 0.497(4) A 2
C C12' 0.682(2) 0.3850(7) 0.3834(6) 0.0202(12) Uani d 0.497(4) A 2
H H12' 0.688241 0.407963 0.327914 0.024 Uiso calc 0.497(4) A 2
C C13' 0.492(2) 0.3382(10) 0.4292(8) 0.0188(12) Uani d 0.497(4) A 2
H H13' 0.369144 0.329390 0.404641 0.023 Uiso calc 0.497(4) A 2
C C14' 0.482(2) 0.3043(11) 0.5110(8) 0.0191(10) Uani d 0.497(4) A 2
H H14' 0.352773 0.272635 0.541527 0.023 Uiso calc 0.497(4) A 2
C C15' 0.7100(12) 0.1425(8) 0.6432(4) 0.0153(7) Uani d 0.497(4) A 2
H H15' 0.730895 0.122954 0.699947 0.018 Uiso calc 0.497(4) A 2
C C16' 0.5296(15) 0.0665(6) 0.6297(6) 0.0200(6) Uani d 0.497(4) A 2
H H16C 0.391453 0.087722 0.664630 0.024 Uiso calc 0.497(4) A 2
H H16D 0.509202 0.078531 0.572899 0.024 Uiso calc 0.497(4) A 2
C C17' 0.5852(7) -0.0584(4) 0.6487(3) 0.0202(8) Uani d 0.497(4) A 2
H H17C 0.467720 -0.106094 0.638287 0.024 Uiso calc 0.497(4) A 2
H H17D 0.594430 -0.071330 0.706574 0.024 Uiso calc 0.497(4) A 2
C C18' 0.7999(9) -0.0947(6) 0.5981(3) 0.0200(8) Uani d 0.497(4) A 2
H H18C 0.838653 -0.173790 0.616098 0.024 Uiso calc 0.497(4) A 2
H H18D 0.783465 -0.093545 0.540911 0.024 Uiso calc 0.497(4) A 2
C C19' 0.9794(8) -0.0169(4) 0.6051(4) 0.0217(8) Uani d 0.497(4) A 2
H H19C 1.110868 -0.036668 0.566067 0.026 Uiso calc 0.497(4) A 2
H H19D 1.014763 -0.029729 0.659896 0.026 Uiso calc 0.497(4) A 2
C C20' 0.9217(5) 0.1084(2) 0.5897(3) 0.0185(6) Uani d 0.497(4) A 2
H H20C 0.907689 0.124037 0.532398 0.022 Uiso calc 0.497(4) A 2
H H20D 1.040472 0.155317 0.599858 0.022 Uiso calc 0.497(4) A 2
O O2 0.40809(17) 0.53766(9) 0.83371(6) 0.0228(2) Uani d 1 . .
O O3 0.71358(18) 0.52200(9) 0.74198(6) 0.0271(3) Uani d 1 . .
O O4 1.0546(2) 1.02209(11) 0.85879(11) 0.0526(4) Uani d 1 . .
O O5 0.7218(2) 1.07163(11) 0.90394(11) 0.0524(4) Uani d 1 . .
N N2 0.8591(2) 1.00387(12) 0.87272(10) 0.0365(4) Uani d 1 . .
C C21 0.5869(2) 0.57318(12) 0.79342(8) 0.0179(3) Uani d 1 . .
C C22 0.6545(2) 0.68961(11) 0.81174(8) 0.0170(3) Uani d 1 . .
C C23 0.8706(2) 0.72132(12) 0.78779(8) 0.0191(3) Uani d 1 . .
H H23 0.972057 0.671709 0.757832 0.023 Uiso calc 1 . .
C C24 0.9384(2) 0.82466(12) 0.80738(9) 0.0214(3) Uani d 1 . .
H H24 1.085757 0.846162 0.791836 0.026 Uiso calc 1 . .
C C25 0.7863(3) 0.89562(12) 0.85005(10) 0.0246(3) Uani d 1 . .
C C26 0.5694(3) 0.86797(13) 0.87355(11) 0.0287(4) Uani d 1 . .
H H26 0.467630 0.918967 0.901992 0.034 Uiso calc 1 . .
C C27 0.5057(2) 0.76343(12) 0.85422(9) 0.0223(3) Uani d 1 . .
H H27 0.358403 0.742036 0.870235 0.027 Uiso calc 1 . .

loop_
_atom_site_aniso_label
_atom_site_aniso_U_11
_atom_site_aniso_U_22
_atom_site_aniso_U_33
_atom_site_aniso_U_12
_atom_site_aniso_U_13
_atom_site_aniso_U_23
O1 0.0231(5) 0.0180(5) 0.0231(5) -0.0037(4) -0.0100(4) -0.0046(4)
N1 0.0161(6) 0.0155(6) 0.0135(5) -0.0013(4) -0.0030(4) -0.0018(4)
C2 0.0211(7) 0.0168(7) 0.0149(6) 0.0012(5) -0.0049(5) -0.0026(5)
C3 0.0202(7) 0.0192(7) 0.0157(7) 0.0044(5) -0.0022(5) -0.0031(5)
C4 0.0171(7) 0.0188(7) 0.0229(7) -0.0018(5) -0.0063(5) -0.0035(5)
C5 0.0186(7) 0.0185(7) 0.0281(8) 0.0008(5) 0.0001(6) -0.0006(6)
C6 0.0306(8) 0.0181(7) 0.0240(8) 0.0012(6) 0.0080(6) 0.0008(6)
C7 0.0370(9) 0.0178(7) 0.0137(7) -0.0004(6) -0.0010(6) 0.0003(5)
C8 0.0233(7) 0.0183(7) 0.0145(6) -0.0008(5) -0.0043(5) 0.0009(5)
C1 0.0177(6) 0.0171(7) 0.0155(6) -0.0039(5) -0.0045(5) -0.0028(5)
C9 0.0155(11) 0.0162(11) 0.0147(12) -0.0003(9) -0.0040(9) -0.0019(9)
C10 0.0188(13) 0.0194(14) 0.0221(14) -0.0033(10) -0.0039(9) -0.0018(9)
C11 0.0217(15) 0.0168(13) 0.024(2) -0.0003(10) -0.0081(11) -0.0012(9)
C12 0.0237(9) 0.0163(13) 0.020(3) 0.0006(8) -0.0031(17) -0.0017(19)
C13 0.0210(15) 0.0209(14) 0.025(2) -0.0009(10) -0.0069(11) -0.0045(10)
C14 0.0134(12) 0.0168(13) 0.0243(15) 0.0006(9) 0.0004(9) -0.0043(9)
C15 0.017(2) 0.013(3) 0.0174(8) -0.001(2) -0.0035(11) -0.0007(16)
C16 0.0158(13) 0.018(4) 0.0177(12) -0.002(2) -0.0027(10) -0.004(2)
C17 0.0177(8) 0.0186(12) 0.0192(9) -0.0011(8) 0.0009(6) -0.0005(9)
C18 0.0247(15) 0.019(4) 0.015(2) 0.001(3) -0.0024(15) 0.001(2)
C19 0.0205(19) 0.018(3) 0.0185(10) 0.0010(18) -0.0055(11) -0.0008(18)
C20 0.0167(9) 0.024(2) 0.0173(13) -0.0028(13) -0.0033(8) -0.0019(15)
C9' 0.017(2) 0.013(3) 0.0174(8) -0.001(2) -0.0035(11) -0.0007(16)
C10' 0.0158(13) 0.018(4) 0.0177(12) -0.002(2) -0.0027(10) -0.004(2)
C11' 0.0177(8) 0.0186(12) 0.0192(9) -0.0011(8) 0.0009(6) -0.0005(9)
C12' 0.0247(15) 0.019(4) 0.015(2) 0.001(3) -0.0024(15) 0.001(2)
C13' 0.0205(19) 0.018(3) 0.0185(10) 0.0010(18) -0.0055(11) -0.0008(18)
C14' 0.0167(9) 0.024(2) 0.0173(13) -0.0028(13) -0.0033(8) -0.0019(15)
C15' 0.0155(11) 0.0162(11) 0.0147(12) -0.0003(9) -0.0040(9) -0.0019(9)
C16' 0.0188(13) 0.0194(14) 0.0221(14) -0.0033(10) -0.0039(9) -0.0018(9)
C17' 0.0217(15) 0.0168(13) 0.024(2) -0.0003(10) -0.0081(11) -0.0012(9)
C18' 0.0237(9) 0.0163(13) 0.020(3) 0.0006(8) -0.0031(17) -0.0017(19)
C19' 0.0210(15) 0.0209(14) 0.025(2) -0.0009(10) -0.0069(11) -0.0045(10)
C20' 0.0134(12) 0.0168(13) 0.0243(15) 0.0006(9) 0.0004(9) -0.0043(9)
O2 0.0253(5) 0.0184(5) 0.0243(5) -0.0074(4) -0.0022(4) -0.0011(4)
O3 0.0324(6) 0.0253(6) 0.0235(6) -0.0079(5) 0.0002(5) -0.0103(4)
O4 0.0333(7) 0.0273(7) 0.1028(13) -0.0086(6) -0.0199(8) -0.0171(7)
O5 0.0425(8) 0.0214(6) 0.0975(12) 0.0029(6) -0.0154(8) -0.0250(7)
N2 0.0337(8) 0.0158(7) 0.0639(11) -0.0020(6) -0.0171(7) -0.0070(7)
C21 0.0240(7) 0.0163(7) 0.0146(6) -0.0039(5) -0.0069(5) 0.0007(5)
C22 0.0223(7) 0.0151(6) 0.0145(6) -0.0039(5) -0.0065(5) 0.0022(5)
C23 0.0219(7) 0.0192(7) 0.0158(6) -0.0026(5) -0.0024(5) -0.0005(5)
C24 0.0216(7) 0.0195(7) 0.0238(7) -0.0057(6) -0.0071(6) 0.0034(6)
C25 0.0277(8) 0.0118(7) 0.0368(9) -0.0027(6) -0.0127(7) -0.0006(6)
C26 0.0240(8) 0.0161(7) 0.0473(10) 0.0039(6) -0.0087(7) -0.0067(7)
C27 0.0178(7) 0.0182(7) 0.0317(8) -0.0009(5) -0.0068(6) 0.0000(6)

loop_
_atom_type_symbol
_atom_type_description
_atom_type_scat_dispersion_real
_atom_type_scat_dispersion_imag
_atom_type_scat_source
C C 0.0033 0.0016 'International Tables Vol C Tables 4.2.6.8 and 6.1.1.4'
H H 0.0000 0.0000 'International Tables Vol C Tables 4.2.6.8 and 6.1.1.4'
N N 0.0061 0.0033 'International Tables Vol C Tables 4.2.6.8 and 6.1.1.4'
O O 0.0106 0.0060 'International Tables Vol C Tables 4.2.6.8 and 6.1.1.4'

loop_
_geom_angle_atom_site_label_1
_geom_angle_atom_site_label_2
_geom_angle_atom_site_label_3
_geom_angle_site_symmetry_1
_geom_angle_site_symmetry_3
_geom_angle
_geom_angle_publ_flag
C1 O1 H1O . . 107.8(13) ?
C3 N1 C8 . . 109.22(10) ?
C3 N1 C4 . . 112.50(11) ?
C8 N1 C4 . . 111.30(11) ?
C3 N1 H1N . . 108.1(11) ?
C8 N1 H1N . . 109.2(11) ?
C4 N1 H1N . . 106.4(11) ?
C3 C2 C1 . . 111.20(11) ?
C3 C2 H2A . . 109.4 ?
C1 C2 H2A . . 109.4 ?
C3 C2 H2B . . 109.4 ?
C1 C2 H2B . . 109.4 ?
H2A C2 H2B . . 108.0 ?
N1 C3 C2 . . 113.20(11) ?
N1 C3 H3A . . 108.9 ?
C2 C3 H3A . . 108.9 ?
N1 C3 H3B . . 108.9 ?
C2 C3 H3B . . 108.9 ?
H3A C3 H3B . . 107.8 ?
N1 C4 C5 . . 110.64(11) ?
N1 C4 H4A . . 109.5 ?
C5 C4 H4A . . 109.5 ?
N1 C4 H4B . . 109.5 ?
C5 C4 H4B . . 109.5 ?
H4A C4 H4B . . 108.1 ?
C4 C5 C6 . . 111.42(12) ?
C4 C5 H5A . . 109.3 ?
C6 C5 H5A . . 109.3 ?
C4 C5 H5B . . 109.3 ?
C6 C5 H5B . . 109.3 ?
H5A C5 H5B . . 108.0 ?
C7 C6 C5 . . 109.47(12) ?
C7 C6 H6A . . 109.8 ?
C5 C6 H6A . . 109.8 ?
C7 C6 H6B . . 109.8 ?
C5 C6 H6B . . 109.8 ?
H6A C6 H6B . . 108.2 ?
C8 C7 C6 . . 110.62(12) ?
C8 C7 H7A . . 109.5 ?
C6 C7 H7A . . 109.5 ?
C8 C7 H7B . . 109.5 ?
C6 C7 H7B . . 109.5 ?
H7A C7 H7B . . 108.1 ?
N1 C8 C7 . . 111.18(11) ?
N1 C8 H8A . . 109.4 ?
C7 C8 H8A . . 109.4 ?
N1 C8 H8B . . 109.4 ?
C7 C8 H8B . . 109.4 ?
H8A C8 H8B . . 108.0 ?
O1 C1 C9 . . 108.1(3) ?
O1 C1 C9' . . 110.1(6) ?
O1 C1 C2 . . 108.07(11) ?
C9 C1 C2 . . 112.1(3) ?
C9' C1 C2 . . 114.3(5) ?
O1 C1 C15 . . 109.0(5) ?
C9 C1 C15 . . 113.1(5) ?
C2 C1 C15 . . 106.3(5) ?
O1 C1 C15' . . 102.0(3) ?
C9' C1 C15' . . 109.1(5) ?
C2 C1 C15' . . 112.5(3) ?
C10 C9 C14 . . 118.5(6) ?
C10 C9 C1 . . 117.6(5) ?
C14 C9 C1 . . 123.8(5) ?
C11 C10 C9 . . 121.7(5) ?
C11 C10 H10 . . 119.1 ?
C9 C10 H10 . . 119.1 ?
C10 C11 C12 . . 119.0(4) ?
C10 C11 H11 . . 120.5 ?
C12 C11 H11 . . 120.5 ?
C13 C12 C11 . . 119.9(5) ?
C13 C12 H12 . . 120.0 ?
C11 C12 H12 . . 120.0 ?
C14 C13 C12 . . 120.1(5) ?
C14 C13 H13 . . 119.9 ?
C12 C13 H13 . . 119.9 ?
C13 C14 C9 . . 120.7(6) ?
C13 C14 H14 . . 119.7 ?
C9 C14 H14 . . 119.7 ?
C20 C15 C16 . . 109.9(6) ?
C20 C15 C1 . . 116.1(9) ?
C16 C15 C1 . . 110.7(8) ?
C20 C15 H15 . . 106.5 ?
C16 C15 H15 . . 106.5 ?
C1 C15 H15 . . 106.5 ?
C15 C16 C17 . . 111.3(6) ?
C15 C16 H16A . . 109.4 ?
C17 C16 H16A . . 109.4 ?
C15 C16 H16B . . 109.4 ?
C17 C16 H16B . . 109.4 ?
H16A C16 H16B . . 108.0 ?
C18 C17 C16 . . 111.1(6) ?
C18 C17 H17A . . 109.4 ?
C16 C17 H17A . . 109.4 ?
C18 C17 H17B . . 109.4 ?
C16 C17 H17B . . 109.4 ?
H17A C17 H17B . . 108.0 ?
C17 C18 C19 . . 110.3(6) ?
C17 C18 H18A . . 109.6 ?
C19 C18 H18A . . 109.6 ?
C17 C18 H18B . . 109.6 ?
C19 C18 H18B . . 109.6 ?
H18A C18 H18B . . 108.1 ?
C18 C19 C20 . . 111.0(6) ?
C18 C19 H19A . . 109.4 ?
C20 C19 H19A . . 109.4 ?
C18 C19 H19B . . 109.4 ?
C20 C19 H19B . . 109.4 ?
H19A C19 H19B . . 108.0 ?
C19 C20 C15 . . 112.1(7) ?
C19 C20 H20A . . 109.2 ?
C15 C20 H20A . . 109.2 ?
C19 C20 H20B . . 109.2 ?
C15 C20 H20B . . 109.2 ?
H20A C20 H20B . . 107.9 ?
C10' C9' C14' . . 118.1(7) ?
C10' C9' C1 . . 121.7(10) ?
C14' C9' C1 . . 120.1(10) ?
C11' C10' C9' . . 121.3(7) ?
C11' C10' H10' . . 119.3 ?
C9' C10' H10' . . 119.3 ?
C10' C11' C12' . . 119.8(7) ?
C10' C11' H11' . . 120.1 ?
C12' C11' H11' . . 120.1 ?
C13' C12' C11' . . 119.5(7) ?
C13' C12' H12' . . 120.2 ?
C11' C12' H12' . . 120.2 ?
C12' C13' C14' . . 120.2(7) ?
C12' C13' H13' . . 119.9 ?
C14' C13' H13' . . 119.9 ?
C13' C14' C9' . . 121.0(7) ?
C13' C14' H14' . . 119.5 ?
C9' C14' H14' . . 119.5 ?
C20' C15' C16' . . 109.0(6) ?
C20' C15' C1 . . 114.6(5) ?
C16' C15' C1 . . 114.1(5) ?
C20' C15' H15' . . 106.1 ?
C16' C15' H15' . . 106.1 ?
C1 C15' H15' . . 106.1 ?
C17' C16' C15' . . 110.7(6) ?
C17' C16' H16C . . 109.5 ?
C15' C16' H16C . . 109.5 ?
C17' C16' H16D . . 109.5 ?
C15' C16' H16D . . 109.5 ?
H16C C16' H16D . . 108.1 ?
C16' C17' C18' . . 111.6(5) ?
C16' C17' H17C . . 109.3 ?
C18' C17' H17C . . 109.3 ?
C16' C17' H17D . . 109.3 ?
C18' C17' H17D . . 109.3 ?
H17C C17' H17D . . 108.0 ?
C19' C18' C17' . . 111.4(4) ?
C19' C18' H18C . . 109.4 ?
C17' C18' H18C . . 109.4 ?
C19' C18' H18D . . 109.4 ?
C17' C18' H18D . . 109.4 ?
H18C C18' H18D . . 108.0 ?
C18' C19' C20' . . 113.1(4) ?
C18' C19' H19C . . 109.0 ?
C20' C19' H19C . . 109.0 ?
C18' C19' H19D . . 109.0 ?
C20' C19' H19D . . 109.0 ?
H19C C19' H19D . . 107.8 ?
C19' C20' C15' . . 111.7(4) ?
C19' C20' H20C . . 109.3 ?
C15' C20' H20C . . 109.3 ?
C19' C20' H20D . . 109.3 ?
C15' C20' H20D . . 109.3 ?
H20C C20' H20D . . 107.9 ?
O5 N2 O4 . . 123.33(14) ?
O5 N2 C25 . . 118.52(14) ?
O4 N2 C25 . . 118.15(14) ?
O3 C21 O2 . . 126.87(13) ?
O3 C21 C22 . . 117.08(12) ?
O2 C21 C22 . . 116.04(12) ?
C27 C22 C23 . . 119.55(13) ?
C27 C22 C21 . . 120.94(13) ?
C23 C22 C21 . . 119.48(13) ?
C24 C23 C22 . . 120.50(14) ?
C24 C23 H23 . . 119.8 ?
C22 C23 H23 . . 119.7 ?
C25 C24 C23 . . 118.38(14) ?
C25 C24 H24 . . 120.8 ?
C23 C24 H24 . . 120.8 ?
C24 C25 C26 . . 122.75(14) ?
C24 C25 N2 . . 118.45(14) ?
C26 C25 N2 . . 118.80(14) ?
C25 C26 C27 . . 117.89(15) ?
C25 C26 H26 . . 121.1 ?
C27 C26 H26 . . 121.1 ?
C26 C27 C22 . . 120.92(14) ?
C26 C27 H27 . . 119.5 ?
C22 C27 H27 . . 119.5 ?

loop_
_geom_bond_atom_site_label_1
_geom_bond_atom_site_label_2
_geom_bond_site_symmetry_2
_geom_bond_distance
_geom_bond_publ_flag
O1 C1 . 1.4358(16) ?
O1 H1O . 0.88(2) ?
N1 C3 . 1.4953(17) ?
N1 C8 . 1.4982(17) ?
N1 C4 . 1.5004(17) ?
N1 H1N . 1.01(2) ?
C2 C3 . 1.5235(18) ?
C2 C1 . 1.5396(19) ?
C2 H2A . 0.9900 ?
C2 H2B . 0.9900 ?
C3 H3A . 0.9900 ?
C3 H3B . 0.9900 ?
C4 C5 . 1.522(2) ?
C4 H4A . 0.9900 ?
C4 H4B . 0.9900 ?
C5 C6 . 1.522(2) ?
C5 H5A . 0.9900 ?
C5 H5B . 0.9900 ?
C6 C7 . 1.518(2) ?
C6 H6A . 0.9900 ?
C6 H6B . 0.9900 ?
C7 C8 . 1.517(2) ?
C7 H7A . 0.9900 ?
C7 H7B . 0.9900 ?
C8 H8A . 0.9900 ?
C8 H8B . 0.9900 ?
C1 C9 . 1.490(9) ?
C1 C9' . 1.517(11) ?
C1 C15 . 1.576(11) ?
C1 C15' . 1.592(10) ?
C9 C10 . 1.399(7) ?
C9 C14 . 1.402(7) ?
C10 C11 . 1.397(5) ?
C10 H10 . 0.9500 ?
C11 C12 . 1.407(6) ?
C11 H11 . 0.9500 ?
C12 C13 . 1.399(6) ?
C12 H12 . 0.9500 ?
C13 C14 . 1.398(6) ?
C13 H13 . 0.9500 ?
C14 H14 . 0.9500 ?
C15 C20 . 1.519(7) ?
C15 C16 . 1.521(7) ?
C15 H15 . 1.0000 ?
C16 C17 . 1.523(7) ?
C16 H16A . 0.9900 ?
C16 H16B . 0.9900 ?
C17 C18 . 1.512(7) ?
C17 H17A . 0.9900 ?
C17 H17B . 0.9900 ?
C18 C19 . 1.515(7) ?
C18 H18A . 0.9900 ?
C18 H18B . 0.9900 ?
C19 C20 . 1.516(7) ?
C19 H19A . 0.9900 ?
C19 H19B . 0.9900 ?
C20 H20A . 0.9900 ?
C20 H20B . 0.9900 ?
C9' C10' . 1.404(7) ?
C9' C14' . 1.405(7) ?
C10' C11' . 1.401(6) ?
C10' H10' . 0.9500 ?
C11' C12' . 1.402(7) ?
C11' H11' . 0.9500 ?
C12' C13' . 1.400(7) ?
C12' H12' . 0.9500 ?
C13' C14' . 1.401(7) ?
C13' H13' . 0.9500 ?
C14' H14' . 0.9500 ?
C15' C20' . 1.522(7) ?
C15' C16' . 1.526(7) ?
C15' H15' . 1.0000 ?
C16' C17' . 1.518(7) ?
C16' H16C . 0.9900 ?
C16' H16D . 0.9900 ?
C17' C18' . 1.522(6) ?
C17' H17C . 0.9900 ?
C17' H17D . 0.9900 ?
C18' C19' . 1.502(6) ?
C18' H18C . 0.9900 ?
C18' H18D . 0.9900 ?
C19' C20' . 1.516(5) ?
C19' H19C . 0.9900 ?
C19' H19D . 0.9900 ?
C20' H20C . 0.9900 ?
C20' H20D . 0.9900 ?
O2 C21 . 1.2661(17) ?
O3 C21 . 1.2431(18) ?
O4 N2 . 1.227(2) ?
O5 N2 . 1.226(2) ?
N2 C25 . 1.4698(19) ?
C21 C22 . 1.5197(19) ?
C22 C27 . 1.390(2) ?
C22 C23 . 1.395(2) ?
C23 C24 . 1.386(2) ?
C23 H23 . 0.9500 ?
C24 C25 . 1.382(2) ?
C24 H24 . 0.9500 ?
C25 C26 . 1.387(2) ?
C26 C27 . 1.388(2) ?
C26 H26 . 0.9500 ?
C27 H27 . 0.9500 ?

loop_
_geom_hbond_atom_site_label_D
_geom_hbond_atom_site_label_H
_geom_hbond_atom_site_label_A
_geom_hbond_site_symmetry_A
_geom_hbond_distance_DH
_geom_hbond_distance_HA
_geom_hbond_distance_DA
_geom_hbond_angle_DHA
_geom_hbond_publ_flag
O1 H1O O3 . 0.88(2) 1.90(2) 2.7527(15) 164.5(19) yes
N1 H1N O2 . 1.01(2) 1.65(2) 2.6618(15) 172.6(18) yes
C4 H4B O1 1_455 0.99 2.57 3.2972(17) 130 yes

loop_
_geom_torsion_atom_site_label_1
_geom_torsion_atom_site_label_2
_geom_torsion_atom_site_label_3
_geom_torsion_atom_site_label_4
_geom_torsion_site_symmetry_1
_geom_torsion_site_symmetry_2
_geom_torsion_site_symmetry_3
_geom_torsion_site_symmetry_4
_geom_torsion
_geom_torsion_publ_flag
C8 N1 C3 C2 . . . . -176.78(11) ?
C4 N1 C3 C2 . . . . 59.11(15) ?
C1 C2 C3 N1 . . . . 152.29(11) ?
C3 N1 C4 C5 . . . . 178.76(11) ?
C8 N1 C4 C5 . . . . 55.81(14) ?
N1 C4 C5 C6 . . . . -56.25(16) ?
C4 C5 C6 C7 . . . . 56.67(16) ?
C5 C6 C7 C8 . . . . -56.90(16) ?
C3 N1 C8 C7 . . . . 178.38(12) ?
C4 N1 C8 C7 . . . . -56.81(15) ?
C6 C7 C8 N1 . . . . 57.53(15) ?
C3 C2 C1 O1 . . . . -60.52(14) ?
C3 C2 C1 C9 . . . . 58.5(3) ?
C3 C2 C1 C9' . . . . 176.5(5) ?
C3 C2 C1 C15 . . . . -177.4(5) ?
C3 C2 C1 C15' . . . . 51.3(3) ?
O1 C1 C9 C10 . . . . -25.0(5) ?
C2 C1 C9 C10 . . . . -144.1(3) ?
C15 C1 C9 C10 . . . . 95.7(7) ?
O1 C1 C9 C14 . . . . 158.2(4) ?
C2 C1 C9 C14 . . . . 39.1(5) ?
C15 C1 C9 C14 . . . . -81.1(7) ?
C14 C9 C10 C11 . . . . 0.1(3) ?
C1 C9 C10 C11 . . . . -176.9(5) ?
C9 C10 C11 C12 . . . . 0.2(2) ?
C10 C11 C12 C13 . . . . -0.5(5) ?
C11 C12 C13 C14 . . . . 0.6(6) ?
C12 C13 C14 C9 . . . . -0.3(7) ?
C10 C9 C14 C13 . . . . 0.0(6) ?
C1 C9 C14 C13 . . . . 176.7(6) ?
O1 C1 C15 C20 . . . . 175.6(5) ?
C9 C1 C15 C20 . . . . 55.4(8) ?
C2 C1 C15 C20 . . . . -68.1(6) ?
O1 C1 C15 C16 . . . . 49.4(7) ?
C9 C1 C15 C16 . . . . -70.9(7) ?
C2 C1 C15 C16 . . . . 165.6(5) ?
C20 C15 C16 C17 . . . . 55.2(7) ?
C1 C15 C16 C17 . . . . -175.1(8) ?
C15 C16 C17 C18 . . . . -57.1(6) ?
C16 C17 C18 C19 . . . . 57.1(7) ?
C17 C18 C19 C20 . . . . -56.3(8) ?
C18 C19 C20 C15 . . . . 56.1(8) ?
C16 C15 C20 C19 . . . . -55.1(7) ?
C1 C15 C20 C19 . . . . 178.3(8) ?
O1 C1 C9' C10' . . . . 17.5(8) ?
C2 C1 C9' C10' . . . . 139.3(6) ?
C15' C1 C9' C10' . . . . -93.7(7) ?
O1 C1 C9' C14' . . . . -164.6(5) ?
C2 C1 C9' C14' . . . . -42.8(7) ?
C15' C1 C9' C14' . . . . 84.1(7) ?
C14' C9' C10' C11' . . . . 0.0(3) ?
C1 C9' C10' C11' . . . . 177.9(8) ?
C9' C10' C11' C12' . . . . 0.0(3) ?
C10' C11' C12' C13' . . . . 0.0(6) ?
C11' C12' C13' C14' . . . . 0.0(8) ?
C12' C13' C14' C9' . . . . 0.0(8) ?
C10' C9' C14' C13' . . . . 0.0(6) ?
C1 C9' C14' C13' . . . . -177.9(9) ?
O1 C1 C15' C20' . . . . -64.7(6) ?
C9' C1 C15' C20' . . . . 51.8(8) ?
C2 C1 C15' C20' . . . . 179.7(4) ?
O1 C1 C15' C16' . . . . 168.6(4) ?
C9' C1 C15' C16' . . . . -74.9(7) ?
C2 C1 C15' C16' . . . . 53.1(5) ?
C20' C15' C16' C17' . . . . 58.7(7) ?
C1 C15' C16' C17' . . . . -171.8(5) ?
C15' C16' C17' C18' . . . . -57.6(7) ?
C16' C17' C18' C19' . . . . 53.0(6) ?
C17' C18' C19' C20' . . . . -51.2(6) ?
C18' C19' C20' C15' . . . . 54.0(6) ?
C16' C15' C20' C19' . . . . -56.6(6) ?
C1 C15' C20' C19' . . . . 174.1(5) ?
O3 C21 C22 C27 . . . . 165.70(13) ?
O2 C21 C22 C27 . . . . -15.63(19) ?
O3 C21 C22 C23 . . . . -16.34(19) ?
O2 C21 C22 C23 . . . . 162.33(13) ?
C27 C22 C23 C24 . . . . 1.2(2) ?
C21 C22 C23 C24 . . . . -176.75(13) ?
C22 C23 C24 C25 . . . . -0.9(2) ?
C23 C24 C25 C26 . . . . -0.4(2) ?
C23 C24 C25 N2 . . . . 178.42(14) ?
O5 N2 C25 C24 . . . . 173.37(16) ?
O4 N2 C25 C24 . . . . -6.1(2) ?
O5 N2 C25 C26 . . . . -7.8(2) ?
O4 N2 C25 C26 . . . . 172.74(17) ?
C24 C25 C26 C27 . . . . 1.2(2) ?
N2 C25 C26 C27 . . . . -177.59(15) ?
C25 C26 C27 C22 . . . . -0.8(2) ?
C23 C22 C27 C26 . . . . -0.4(2) ?
C21 C22 C27 C26 . . . . 177.57(14) ?

_cod_database_fobs_code 2022816
